data_7062977
loop_
_publ_author_name
'Geng, Yanxue'
'Sun, Weijun'
'Zhang, Weixu'
'Li, Mengyao'
'Wang, Guo'
'Wang, Jianchun'

_publ_section_title
;
 A new class of unique quinoidal-like imidazoliumyl tetrazinides:
 synthesis, structure, and mechanism
;
_journal_issue 8
_journal_name_full 'New Journal of Chemistry'
_journal_page_first 3467
_journal_page_last 3471
_journal_paper_doi 10.1039/D3NJ04766K
_journal_volume 48
_journal_year 2024
_chemical_formula_moiety 'C15 H16 N6 O'
_chemical_formula_sum 'C15 H16 N6 O'
_chemical_formula_weight 296.33
_space_group_crystal_system orthorhombic
_space_group_IT_number 61
_space_group_name_Hall '-P 2ac 2ab'
_space_group_name_H-M_alt 'P b c a'
_atom_sites_solution_hydrogens geom
_atom_sites_solution_primary dual
_audit_creation_date 2021-01-15
_audit_creation_method
;
Olex2 1.2
(compiled 2018.05.29 svn.r3508 for OlexSys, GUI svn.r5506)
;
_audit_update_record
;
2023-09-18 deposited with the CCDC.	2024-01-08 downloaded from the CCDC.
;
_cell_angle_alpha 90
_cell_angle_beta 90
_cell_angle_gamma 90
_cell_formula_units_Z 16
_cell_length_a 17.2325(2)
_cell_length_b 18.0052(2)
_cell_length_c 18.4076(2)
_cell_measurement_reflns_used 12978
_cell_measurement_temperature 294.44(13)
_cell_measurement_theta_max 74.3310
_cell_measurement_theta_min 4.8030
_cell_volume 5711.41(11)
_computing_cell_refinement 'CrysAlisPro 1.171.39.22a (Rigaku OD, 2015)'
_computing_data_collection 'CrysAlisPro 1.171.39.22a (Rigaku OD, 2015)'
_computing_data_reduction 'CrysAlisPro 1.171.39.22a (Rigaku OD, 2015)'
_computing_molecular_graphics 'Olex2 (Dolomanov et al., 2009)'
_computing_publication_material 'Olex2 (Dolomanov et al., 2009)'
_computing_structure_refinement 'ShelXL (Sheldrick, 2015)'
_computing_structure_solution 'ShelXT (Sheldrick, 2015)'
_diffrn_ambient_environment air
_diffrn_ambient_temperature 294.44(13)
_diffrn_detector 'CCD plate'
_diffrn_measured_fraction_theta_full 1.000
_diffrn_measured_fraction_theta_max 0.975
_diffrn_measurement_details
;
List of Runs (angles in degrees, time in seconds):

  # Type    Start    End  Width  t~exp~   \w     \q     \k     \f   Frames
#--------------------------------------------------------------------------
  1  \w     -8.00  60.00   0.50    1.00    --    0.00  19.00 150.00  136
  2  \w     16.00  88.00   0.50    1.00    --    0.00  19.00-150.00  144
  3  \w    -89.00 -39.00   0.50    1.00    --    0.00 -82.00 150.00  100
  4  \w     10.00 110.00   0.50    3.00    --   94.00 -45.00-120.00  200
  5  \w    107.00 173.00   0.50    3.00    --   94.00  30.00  60.00  132
  6  \w     32.00 102.00   0.50    3.00    --   94.00 -15.00-120.00  140
  7  \w     86.00 120.00   0.50    3.00    --   94.00 -82.00  30.00   68
  8  \w     24.00  55.00   0.50    3.00    --   94.00 -82.00  30.00   62
  9  \w     93.00 121.00   0.50    3.00    --   94.00 -77.00  60.00   56
 10  \w     46.00  83.00   0.50    3.00    --   94.00 -77.00  60.00   74
;
_diffrn_measurement_device 'four-circle diffractometer'
_diffrn_measurement_device_type 'XtaLAB Pro: Kappa dual home/near'
_diffrn_measurement_method '\w scans'
_diffrn_orient_matrix_type 'CrysAlisPro convention (1999,Acta A55,543-557)'
_diffrn_orient_matrix_UB_11 -0.0236237000
_diffrn_orient_matrix_UB_12 -0.0290231000
_diffrn_orient_matrix_UB_13 -0.0755325000
_diffrn_orient_matrix_UB_21 -0.0703269000
_diffrn_orient_matrix_UB_22 0.0528312000
_diffrn_orient_matrix_UB_23 -0.0001227000
_diffrn_orient_matrix_UB_31 0.0498008000
_diffrn_orient_matrix_UB_32 0.0607549000
_diffrn_orient_matrix_UB_33 -0.0360916000
_diffrn_radiation_monochromator graphite
_diffrn_radiation_probe x-ray
_diffrn_radiation_type CuK\a
_diffrn_radiation_wavelength 1.54184
_diffrn_reflns_av_R_equivalents 0.0240
_diffrn_reflns_av_unetI/netI 0.0209
_diffrn_reflns_Laue_measured_fraction_full 1.000
_diffrn_reflns_Laue_measured_fraction_max 0.975
_diffrn_reflns_limit_h_max 21
_diffrn_reflns_limit_h_min -12
_diffrn_reflns_limit_k_max 22
_diffrn_reflns_limit_k_min -17
_diffrn_reflns_limit_l_max 20
_diffrn_reflns_limit_l_min -22
_diffrn_reflns_number 22144
_diffrn_reflns_point_group_measured_fraction_full 1.000
_diffrn_reflns_point_group_measured_fraction_max 0.975
_diffrn_reflns_theta_full 67.684
_diffrn_reflns_theta_max 74.678
_diffrn_reflns_theta_min 4.287
_diffrn_source 'fine-focus sealed X-ray tube'
_diffrn_source_type 'Enhance (Cu) X-ray Source'
_exptl_absorpt_coefficient_mu 0.757
_exptl_absorpt_correction_T_max 1.00000
_exptl_absorpt_correction_T_min 0.82781
_exptl_absorpt_correction_type multi-scan
_exptl_absorpt_process_details
;
CrysAlisPro 1.171.39.22a (Rigaku Oxford Diffraction, 2015)
Empirical absorption correction using spherical harmonics,
 implemented in SCALE3 ABSPACK scaling algorithm.
;
_exptl_crystal_colour 'clear light violet'
_exptl_crystal_colour_lustre clear
_exptl_crystal_colour_modifier light
_exptl_crystal_colour_primary violet
_exptl_crystal_density_diffrn 1.379
_exptl_crystal_description rhombohedral
_exptl_crystal_F_000 2496
_exptl_crystal_size_max 0.4
_exptl_crystal_size_mid 0.3
_exptl_crystal_size_min 0.2
_refine_diff_density_max 0.234
_refine_diff_density_min -0.342
_refine_diff_density_rms 0.105
_refine_ls_extinction_method none
_refine_ls_goodness_of_fit_ref 1.061
_refine_ls_hydrogen_treatment constr
_refine_ls_matrix_type full
_refine_ls_number_parameters 397
_refine_ls_number_reflns 5712
_refine_ls_number_restraints 0
_refine_ls_restrained_S_all 1.061
_refine_ls_R_factor_all 0.0488
_refine_ls_R_factor_gt 0.0446
_refine_ls_shift/su_max 0.001
_refine_ls_shift/su_mean 0.000
_refine_ls_structure_factor_coef Fsqd
_refine_ls_weighting_details
;
 w=1/[\s^2^(Fo^2^)+(0.0640P)^2^+0.9345P]
 where P=(Fo^2^+2Fc^2^)/3
;
_refine_ls_weighting_scheme calc
_refine_ls_wR_factor_gt 0.1121
_refine_ls_wR_factor_ref 0.1151
_reflns_Friedel_coverage 0.000
_reflns_number_gt 5071
_reflns_number_total 5712
_reflns_threshold_expression 'I > 2\s(I)'
_cod_data_source_file d3nj04766k2.cif
_cod_data_source_block swj-10
_cod_depositor_comments
;
Adding full bibliography for 7062975--7062979.cif.

2024-11-08
Z value and formula fixed to values more according to usual
chemical conventions.                 miguel
;
_cod_original_formula_sum 'C30 H32 N12 O2'
_cod_original_formula_weight 592.67
_cod_original_formula_moiety '2(C15 H16 N6 O)'
_cod_original_formula_units_Z 8
_cod_database_code 7062977
_shelxl_version_number 2013-2
_chemical_oxdiff_formula 'C1 N1 O1 H1'
_shelx_space_group_comment
;
The symmetry employed for this shelxl refinement is uniquely defined
by the following loop, which should always be used as a source of
symmetry information in preference to the above space-group names.
They are only intended as comments.
;
_shelx_estimated_absorpt_t_max 0.863
_shelx_estimated_absorpt_t_min 0.752
_reflns_odcompleteness_completeness 99.88
_reflns_odcompleteness_iscentric 1
_reflns_odcompleteness_theta 66.97
_olex2_refinement_description
;
1. Fixed Uiso
 At 1.2 times of:
  All C(H) groups, All C(H,H) groups
2.a Ternary CH refined with riding coordinates:
 C10(H10), C25(H25)
2.b Secondary CH2 refined with riding coordinates:
 C26(H26A,H26B), C30(H30A,H30B), C14(H14A,H14B), C15(H15A,H15B), C27(H27A,
 H27B), C29(H29A,H29B), C11(H11A,H11B), C28(H28A,H28B), C13(H13A,H13B),
 C12(H12A,H12B)
2.c Aromatic/amide H refined with riding coordinates:
 C3(H3), C20(H20), C23(H23), C18(H18), C21(H21), C22(H22), C5(H5), C8(H8),
 C6(H6), C7(H7)
;
_olex2_submission_special_instructions 'No special instructions were received'
_oxdiff_exptl_absorpt_empirical_details
;
Empirical correction (ABSPACK) includes:
- Absorption correction using spherical harmonics
- Frame scaling
;
_oxdiff_exptl_absorpt_empirical_full_max 3.047
_oxdiff_exptl_absorpt_empirical_full_min 0.439

loop_
_space_group_symop_operation_xyz
'x, y, z'
'-x+1/2, -y, z+1/2'
'-x, y+1/2, -z+1/2'
'x+1/2, -y+1/2, -z'
'-x, -y, -z'
'x-1/2, y, -z-1/2'
'x, -y-1/2, z-1/2'
'-x-1/2, y-1/2, z'

loop_
_atom_site_label
_atom_site_type_symbol
_atom_site_fract_x
_atom_site_fract_y
_atom_site_fract_z
_atom_site_U_iso_or_equiv
_atom_site_adp_type
_atom_site_occupancy
_atom_site_site_symmetry_order
_atom_site_calc_flag
_atom_site_refinement_flags_posn
_atom_site_refinement_flags_adp
_atom_site_refinement_flags_occupancy
_atom_site_disorder_assembly
_atom_site_disorder_group
N9 N 0.38228(6) 0.59127(5) 0.46064(5) 0.0360(2) Uani 1 1 d . . . . .
O2 O 0.31071(7) 0.66328(6) 0.65089(6) 0.0640(3) Uani 1 1 d . . . . .
N11 N 0.34189(6) 0.41335(6) 0.78838(5) 0.0398(2) Uani 1 1 d . . . . .
N10 N 0.37016(6) 0.71186(6) 0.45245(5) 0.0400(2) Uani 1 1 d . . . . .
N12 N 0.36874(6) 0.29540(6) 0.80031(5) 0.0405(2) Uani 1 1 d . . . . .
N4 N 0.43269(7) 0.51927(6) 0.55432(6) 0.0449(3) Uani 1 1 d . . . . .
N6 N 0.29925(7) 0.47667(6) 0.68528(6) 0.0457(3) Uani 1 1 d . . . . .
N8 N 0.32530(8) 0.54202(6) 0.79355(6) 0.0490(3) Uani 1 1 d . . . . .
N5 N 0.28743(7) 0.53946(7) 0.65052(6) 0.0499(3) Uani 1 1 d . . . . .
N3 N 0.44050(7) 0.45501(7) 0.58707(6) 0.0515(3) Uani 1 1 d . . . . .
N2 N 0.36438(8) 0.46269(6) 0.45746(6) 0.0501(3) Uani 1 1 d . . . . .
N7 N 0.31199(8) 0.60588(6) 0.76042(6) 0.0526(3) Uani 1 1 d . . . . .
O1 O 0.40431(11) 0.33435(6) 0.58987(6) 0.0918(5) Uani 1 1 d . . . . .
N1 N 0.37244(9) 0.39685(6) 0.48790(7) 0.0575(3) Uani 1 1 d . . . . .
C4 C 0.37263(7) 0.60734(7) 0.38677(6) 0.0371(3) Uani 1 1 d . . . . .
C19 C 0.33411(7) 0.39713(7) 0.86271(6) 0.0376(3) Uani 1 1 d . . . . .
C17 C 0.32433(7) 0.48182(7) 0.75328(6) 0.0378(3) Uani 1 1 d . . . . .
C2 C 0.39215(7) 0.52002(6) 0.49324(6) 0.0363(3) Uani 1 1 d . . . . .
C9 C 0.36474(7) 0.68404(7) 0.38205(6) 0.0383(3) Uani 1 1 d . . . . .
C24 C 0.35133(7) 0.32211(7) 0.86987(6) 0.0386(3) Uani 1 1 d . . . . .
C3 C 0.37996(8) 0.65516(7) 0.49759(6) 0.0400(3) Uani 1 1 d . . . . .
H3 H 0.3845 0.6593 0.5478 0.048 Uiso 1 1 calc R . . . .
C20 C 0.31134(8) 0.43979(8) 0.92202(6) 0.0426(3) Uani 1 1 d . . . . .
H20 H 0.2991 0.4899 0.9174 0.051 Uiso 1 1 calc R . . . .
C10 C 0.37256(8) 0.79188(7) 0.47074(7) 0.0429(3) Uani 1 1 d . . . . .
H10 H 0.3486 0.8193 0.4305 0.052 Uiso 1 1 calc R . . . .
C25 C 0.38987(7) 0.21735(7) 0.78524(6) 0.0397(3) Uani 1 1 d . . . . .
H25 H 0.3542 0.1857 0.8128 0.048 Uiso 1 1 calc R . . . .
C23 C 0.34791(8) 0.28592(8) 0.93660(7) 0.0444(3) Uani 1 1 d . . . . .
H23 H 0.3595 0.2357 0.9413 0.053 Uiso 1 1 calc R . . . .
C18 C 0.36260(8) 0.35110(7) 0.75349(7) 0.0424(3) Uani 1 1 d . . . . .
H18 H 0.3714 0.3475 0.7038 0.051 Uiso 1 1 calc R . . . .
C16 C 0.30523(8) 0.60504(7) 0.68565(7) 0.0449(3) Uani 1 1 d . . . . .
C21 C 0.30786(8) 0.40377(8) 0.98816(7) 0.0460(3) Uani 1 1 d . . . . .
H21 H 0.2928 0.4303 1.0291 0.055 Uiso 1 1 calc R . . . .
C22 C 0.32639(8) 0.32857(8) 0.99527(7) 0.0472(3) Uani 1 1 d . . . . .
H22 H 0.3241 0.3067 1.0410 0.057 Uiso 1 1 calc R . . . .
C5 C 0.37024(9) 0.56276(8) 0.32552(7) 0.0477(3) Uani 1 1 d . . . . .
H5 H 0.3761 0.5115 0.3284 0.057 Uiso 1 1 calc R . . . .
C8 C 0.35197(9) 0.71967(8) 0.31596(7) 0.0489(3) Uani 1 1 d . . . . .
H8 H 0.3458 0.7709 0.3129 0.059 Uiso 1 1 calc R . . . .
C26 C 0.47171(8) 0.20057(8) 0.81153(8) 0.0511(3) Uani 1 1 d . . . . .
H26A H 0.5087 0.2305 0.7847 0.061 Uiso 1 1 calc R . . . .
H26B H 0.4762 0.2130 0.8626 0.061 Uiso 1 1 calc R . . . .
C1 C 0.40537(10) 0.39336(8) 0.55636(7) 0.0527(4) Uani 1 1 d . . . . .
C30 C 0.38070(9) 0.19787(7) 0.70547(7) 0.0486(3) Uani 1 1 d . . . . .
H30A H 0.4153 0.2282 0.6764 0.058 Uiso 1 1 calc R . . . .
H30B H 0.3279 0.2078 0.6900 0.058 Uiso 1 1 calc R . . . .
C14 C 0.33234(9) 0.89259(8) 0.55448(8) 0.0516(3) Uani 1 1 d . . . . .
H14A H 0.3065 0.9196 0.5158 0.062 Uiso 1 1 calc R . . . .
H14B H 0.3054 0.9033 0.5996 0.062 Uiso 1 1 calc R . . . .
C15 C 0.32779(9) 0.80968(8) 0.53892(8) 0.0525(3) Uani 1 1 d . . . . .
H15A H 0.3492 0.7821 0.5795 0.063 Uiso 1 1 calc R . . . .
H15B H 0.2740 0.7950 0.5330 0.063 Uiso 1 1 calc R . . . .
C27 C 0.48963(9) 0.11872(9) 0.80048(8) 0.0567(4) Uani 1 1 d . . . . .
H27A H 0.5425 0.1088 0.8157 0.068 Uiso 1 1 calc R . . . .
H27B H 0.4552 0.0891 0.8305 0.068 Uiso 1 1 calc R . . . .
C29 C 0.39961(10) 0.11604(8) 0.69421(9) 0.0572(4) Uani 1 1 d . . . . .
H29A H 0.3615 0.0860 0.7196 0.069 Uiso 1 1 calc R . . . .
H29B H 0.3962 0.1044 0.6429 0.069 Uiso 1 1 calc R . . . .
C6 C 0.35868(10) 0.59818(9) 0.26002(7) 0.0567(4) Uani 1 1 d . . . . .
H6 H 0.3574 0.5701 0.2176 0.068 Uiso 1 1 calc R . . . .
C11 C 0.45650(9) 0.81672(8) 0.47655(10) 0.0611(4) Uani 1 1 d . . . . .
H11A H 0.4832 0.8064 0.4313 0.073 Uiso 1 1 calc R . . . .
H11B H 0.4821 0.7891 0.5149 0.073 Uiso 1 1 calc R . . . .
C7 C 0.34891(10) 0.67515(9) 0.25566(7) 0.0576(4) Uani 1 1 d . . . . .
H7 H 0.3401 0.6968 0.2105 0.069 Uiso 1 1 calc R . . . .
C28 C 0.47978(10) 0.09640(9) 0.72143(9) 0.0597(4) Uani 1 1 d . . . . .
H28A H 0.5184 0.1216 0.6921 0.072 Uiso 1 1 calc R . . . .
H28B H 0.4880 0.0433 0.7166 0.072 Uiso 1 1 calc R . . . .
C13 C 0.41539(11) 0.91867(9) 0.56031(10) 0.0666(4) Uani 1 1 d . . . . .
H13A H 0.4162 0.9720 0.5676 0.080 Uiso 1 1 calc R . . . .
H13B H 0.4396 0.8956 0.6022 0.080 Uiso 1 1 calc R . . . .
C12 C 0.46107(11) 0.89965(9) 0.49302(12) 0.0766(6) Uani 1 1 d . . . . .
H12A H 0.5149 0.9138 0.4999 0.092 Uiso 1 1 calc R . . . .
H12B H 0.4408 0.9275 0.4521 0.092 Uiso 1 1 calc R . . . .

loop_
_atom_site_aniso_label
_atom_site_aniso_U_11
_atom_site_aniso_U_22
_atom_site_aniso_U_33
_atom_site_aniso_U_23
_atom_site_aniso_U_13
_atom_site_aniso_U_12
N9 0.0486(5) 0.0305(5) 0.0290(5) 0.0004(4) -0.0010(4) 0.0017(4)
O2 0.0899(8) 0.0460(6) 0.0562(6) 0.0182(5) 0.0138(5) 0.0117(5)
N11 0.0567(6) 0.0342(5) 0.0284(5) 0.0028(4) 0.0013(4) 0.0021(4)
N10 0.0540(6) 0.0316(5) 0.0342(5) 0.0009(4) 0.0008(4) 0.0009(4)
N12 0.0549(6) 0.0356(5) 0.0311(5) 0.0022(4) 0.0015(4) 0.0012(4)
N4 0.0549(6) 0.0427(6) 0.0370(5) 0.0039(4) -0.0056(5) 0.0033(5)
N6 0.0627(7) 0.0422(6) 0.0322(5) 0.0015(4) -0.0038(5) 0.0043(5)
N8 0.0761(8) 0.0352(6) 0.0358(5) 0.0020(4) -0.0027(5) -0.0027(5)
N5 0.0668(7) 0.0470(6) 0.0358(5) 0.0058(5) -0.0030(5) 0.0107(5)
N3 0.0668(7) 0.0468(7) 0.0407(6) 0.0089(5) -0.0031(5) 0.0108(5)
N2 0.0743(8) 0.0326(6) 0.0434(6) 0.0024(4) -0.0090(5) -0.0037(5)
N7 0.0806(8) 0.0346(6) 0.0426(6) 0.0019(5) 0.0017(6) 0.0000(5)
O1 0.1843(16) 0.0399(6) 0.0514(6) 0.0132(5) 0.0029(8) 0.0099(8)
N1 0.0903(10) 0.0340(6) 0.0483(6) 0.0027(5) -0.0030(6) -0.0030(6)
C4 0.0446(6) 0.0373(6) 0.0295(5) 0.0020(5) -0.0004(5) -0.0005(5)
C19 0.0457(6) 0.0392(6) 0.0280(5) 0.0033(5) -0.0002(5) -0.0019(5)
C17 0.0473(6) 0.0352(6) 0.0310(5) 0.0033(5) 0.0011(5) 0.0004(5)
C2 0.0450(6) 0.0327(6) 0.0312(5) 0.0014(4) 0.0014(4) 0.0024(5)
C9 0.0462(6) 0.0362(6) 0.0326(6) 0.0019(5) 0.0006(5) -0.0018(5)
C24 0.0459(6) 0.0391(6) 0.0308(5) 0.0018(5) 0.0007(5) -0.0018(5)
C3 0.0533(7) 0.0355(6) 0.0312(5) -0.0006(5) -0.0007(5) 0.0013(5)
C20 0.0522(7) 0.0424(7) 0.0332(6) -0.0021(5) 0.0011(5) 0.0007(5)
C10 0.0601(8) 0.0313(6) 0.0373(6) 0.0023(5) 0.0012(5) 0.0012(5)
C25 0.0482(7) 0.0339(6) 0.0372(6) 0.0027(5) -0.0002(5) 0.0012(5)
C23 0.0537(7) 0.0428(7) 0.0368(6) 0.0078(5) -0.0005(5) -0.0038(6)
C18 0.0584(7) 0.0381(6) 0.0307(6) 0.0012(5) 0.0013(5) 0.0027(5)
C16 0.0508(7) 0.0421(7) 0.0417(6) 0.0084(5) 0.0078(5) 0.0090(6)
C21 0.0538(7) 0.0527(8) 0.0314(6) -0.0031(5) 0.0032(5) -0.0052(6)
C22 0.0561(7) 0.0558(8) 0.0298(6) 0.0078(5) 0.0007(5) -0.0095(6)
C5 0.0670(8) 0.0423(7) 0.0338(6) -0.0029(5) -0.0011(6) -0.0005(6)
C8 0.0639(8) 0.0416(7) 0.0413(7) 0.0105(5) -0.0024(6) -0.0036(6)
C26 0.0510(7) 0.0559(8) 0.0464(7) -0.0027(6) -0.0086(6) 0.0001(6)
C1 0.0816(10) 0.0374(7) 0.0391(6) 0.0062(5) 0.0130(6) 0.0130(7)
C30 0.0644(8) 0.0410(7) 0.0405(7) -0.0026(5) -0.0107(6) 0.0082(6)
C14 0.0692(9) 0.0391(7) 0.0467(7) -0.0066(6) 0.0092(6) 0.0014(6)
C15 0.0644(9) 0.0403(7) 0.0527(8) -0.0059(6) 0.0131(7) -0.0057(6)
C27 0.0532(8) 0.0598(9) 0.0572(8) 0.0041(7) -0.0082(7) 0.0135(7)
C29 0.0744(10) 0.0439(8) 0.0534(8) -0.0089(6) -0.0152(7) 0.0095(7)
C6 0.0827(10) 0.0561(9) 0.0313(6) -0.0023(6) -0.0029(6) -0.0066(8)
C11 0.0594(9) 0.0412(8) 0.0827(11) -0.0071(7) 0.0203(8) -0.0056(6)
C7 0.0798(10) 0.0613(9) 0.0318(6) 0.0110(6) -0.0052(6) -0.0078(8)
C28 0.0667(9) 0.0529(8) 0.0596(9) -0.0035(7) 0.0000(7) 0.0154(7)
C13 0.0813(11) 0.0450(8) 0.0737(10) -0.0163(8) 0.0001(9) -0.0098(8)
C12 0.0709(10) 0.0457(9) 0.1132(15) -0.0124(9) 0.0268(10) -0.0168(8)

loop_
_atom_type_symbol
_atom_type_description
_atom_type_scat_dispersion_real
_atom_type_scat_dispersion_imag
_atom_type_scat_source
C C 0.0181 0.0091 'International Tables Vol C Tables 4.2.6.8 and 6.1.1.4'
H H 0.0000 0.0000 'International Tables Vol C Tables 4.2.6.8 and 6.1.1.4'
N N 0.0311 0.0180 'International Tables Vol C Tables 4.2.6.8 and 6.1.1.4'
O O 0.0492 0.0322 'International Tables Vol C Tables 4.2.6.8 and 6.1.1.4'

loop_
_geom_angle_atom_site_label_1
_geom_angle_atom_site_label_2
_geom_angle_atom_site_label_3
_geom_angle
_geom_angle_site_symmetry_1
_geom_angle_site_symmetry_3
_geom_angle_publ_flag
C4 N9 C2 127.50(10) . . ?
C3 N9 C4 108.22(10) . . ?
C3 N9 C2 124.28(10) . . ?
C19 N11 C17 126.96(10) . . ?
C18 N11 C19 108.55(10) . . ?
C18 N11 C17 124.27(10) . . ?
C9 N10 C10 124.31(10) . . ?
C3 N10 C9 108.34(10) . . ?
C3 N10 C10 127.07(10) . . ?
C24 N12 C25 123.43(10) . . ?
C18 N12 C24 108.51(10) . . ?
C18 N12 C25 128.07(10) . . ?
N3 N4 C2 116.97(11) . . ?
N5 N6 C17 116.69(11) . . ?
C17 N8 N7 117.09(11) . . ?
N6 N5 C16 118.23(11) . . ?
N4 N3 C1 118.33(11) . . ?
C2 N2 N1 117.05(11) . . ?
N8 N7 C16 117.70(11) . . ?
N2 N1 C1 118.10(12) . . ?
C9 C4 N9 106.11(10) . . ?
C5 C4 N9 132.41(12) . . ?
C5 C4 C9 121.47(11) . . ?
C24 C19 N11 105.90(10) . . ?
C24 C19 C20 121.50(11) . . ?
C20 C19 N11 132.54(12) . . ?
N6 C17 N11 115.89(11) . . ?
N8 C17 N11 117.10(10) . . ?
N8 C17 N6 126.44(12) . . ?
N4 C2 N9 115.44(10) . . ?
N2 C2 N9 116.86(10) . . ?
N2 C2 N4 127.56(11) . . ?
N10 C9 C8 131.13(12) . . ?
C4 C9 N10 107.01(10) . . ?
C4 C9 C8 121.84(11) . . ?
C19 C24 N12 107.03(10) . . ?
C19 C24 C23 122.00(11) . . ?
C23 C24 N12 130.95(12) . . ?
N10 C3 N9 110.31(10) . . ?
C21 C20 C19 116.42(12) . . ?
N10 C10 C15 112.46(11) . . ?
N10 C10 C11 109.24(11) . . ?
C15 C10 C11 111.49(12) . . ?
N12 C25 C26 110.95(11) . . ?
N12 C25 C30 112.06(10) . . ?
C30 C25 C26 111.00(11) . . ?
C22 C23 C24 116.29(12) . . ?
N12 C18 N11 110.01(11) . . ?
O2 C16 N5 120.11(12) . . ?
O2 C16 N7 120.11(13) . . ?
N5 C16 N7 119.65(12) . . ?
C20 C21 C22 121.86(12) . . ?
C23 C22 C21 121.92(12) . . ?
C6 C5 C4 116.63(13) . . ?
C7 C8 C9 116.37(13) . . ?
C27 C26 C25 109.79(11) . . ?
O1 C1 N3 119.65(14) . . ?
O1 C1 N1 119.37(15) . . ?
N1 C1 N3 120.98(12) . . ?
C25 C30 C29 109.44(11) . . ?
C13 C14 C15 111.55(13) . . ?
C10 C15 C14 109.80(11) . . ?
C28 C27 C26 111.23(12) . . ?
C28 C29 C30 112.14(13) . . ?
C5 C6 C7 121.74(13) . . ?
C10 C11 C12 110.59(13) . . ?
C8 C7 C6 121.91(12) . . ?
C29 C28 C27 110.96(13) . . ?
C12 C13 C14 111.46(14) . . ?
C13 C12 C11 111.02(14) . . ?

loop_
_geom_bond_atom_site_label_1
_geom_bond_atom_site_label_2
_geom_bond_distance
_geom_bond_site_symmetry_2
_geom_bond_publ_flag
N9 C4 1.4001(14) . ?
N9 C2 1.4265(14) . ?
N9 C3 1.3371(15) . ?
O2 C16 1.2320(16) . ?
N11 C19 1.4054(14) . ?
N11 C17 1.4243(15) . ?
N11 C18 1.3402(16) . ?
N10 C9 1.3924(15) . ?
N10 C3 1.3270(15) . ?
N10 C10 1.4802(15) . ?
N12 C24 1.4002(15) . ?
N12 C25 1.4780(15) . ?
N12 C18 1.3264(15) . ?
N4 N3 1.3115(15) . ?
N4 C2 1.3236(16) . ?
N6 N5 1.3148(15) . ?
N6 C17 1.3275(15) . ?
N8 N7 1.3216(15) . ?
N8 C17 1.3134(16) . ?
N5 C16 1.3807(18) . ?
N3 C1 1.385(2) . ?
N2 N1 1.3185(15) . ?
N2 C2 1.3148(16) . ?
N7 C16 1.3813(17) . ?
O1 C1 1.2288(17) . ?
N1 C1 1.3836(19) . ?
C4 C9 1.3903(17) . ?
C4 C5 1.3845(17) . ?
C19 C24 1.3894(17) . ?
C19 C20 1.3913(17) . ?
C9 C8 1.3929(17) . ?
C24 C23 1.3917(16) . ?
C20 C21 1.3807(18) . ?
C10 C15 1.5078(18) . ?
C10 C11 1.518(2) . ?
C25 C26 1.5212(18) . ?
C25 C30 1.5180(17) . ?
C23 C22 1.3761(19) . ?
C21 C22 1.397(2) . ?
C5 C6 1.3786(19) . ?
C8 C7 1.370(2) . ?
C26 C27 1.520(2) . ?
C30 C29 1.5231(19) . ?
C14 C15 1.5219(19) . ?
C14 C13 1.510(2) . ?
C27 C28 1.519(2) . ?
C29 C28 1.511(2) . ?
C6 C7 1.398(2) . ?
C11 C12 1.526(2) . ?
C13 C12 1.507(3) . ?
